data_4061244
loop_
_publ_author_name
'Shin, Richard Y. C.'
'Tan, Geok Kheng'
'Koh, Lip Lin'
'Goh, Lai Yoong'
'Webster, Richard D.'

_publ_section_title
;
[(Ln)Ru{?3-(tpdt)}] Complexes as Dithiolate Donors to Group 10
Metal Centers. Synthetic, Single Crystal X-ray and Elecrtrochemical
Studies. {Ln = C6Me6 (HMB) and C5Me5 (Cp*); tpdt = S(CH2CH2)2S)2}.
;
_journal_issue 26
_journal_name_full Organometallics
_journal_page_first 6108
_journal_page_last 6115
_journal_paper_doi 10.1021/om049407t
_journal_volume 23
_journal_year 2004
_chemical_formula_sum 'C38 H61 F12 N3 P2 Pd Ru2 S6'
_chemical_formula_weight 1350.74
_space_group_IT_number 2
_symmetry_cell_setting triclinic
_symmetry_space_group_name_Hall '-P 1'
_symmetry_space_group_name_H-M 'P -1'
_cell_angle_alpha 75.9750(10)
_cell_angle_beta 80.7590(10)
_cell_angle_gamma 89.5130(10)
_cell_formula_units_Z 2
_cell_length_a 12.6299(6)
_cell_length_b 13.5296(7)
_cell_length_c 15.4990(8)
_cell_measurement_temperature 223(2)
_cell_volume 2534.9(2)
_diffrn_ambient_temperature 223(2)
_exptl_crystal_density_diffrn 1.770
_cod_database_code 4061244

loop_
_symmetry_equiv_pos_as_xyz
'x, y, z'
'-x, -y, -z'

loop_
_atom_site_label
_atom_site_type_symbol
_atom_site_fract_x
_atom_site_fract_y
_atom_site_fract_z
_atom_site_U_iso_or_equiv
_atom_site_adp_type
_atom_site_occupancy
_atom_site_symmetry_multiplicity
_atom_site_calc_flag
_atom_site_refinement_flags
_atom_site_disorder_assembly
_atom_site_disorder_group
Pd1 Pd 0.5000 0.5000 0.0000 0.02503(15) Uani 1 2 d S . .
Pd2 Pd 0.5000 0.5000 0.5000 0.02681(15) Uani 1 2 d S . .
Ru1 Ru 0.27735(3) 0.61627(3) 0.05455(3) 0.02641(13) Uani 1 1 d . . .
Ru2 Ru 0.36041(3) 0.28567(3) 0.51689(3) 0.03037(14) Uani 1 1 d . . .
S1 S 0.36681(10) 0.47270(10) 0.12781(9) 0.0304(3) Uani 1 1 d . . .
S2 S 0.36512(10) 0.57436(10) -0.07836(9) 0.0280(3) Uani 1 1 d . . .
S3 S 0.14106(10) 0.50200(11) 0.05420(10) 0.0334(3) Uani 1 1 d . . .
S4 S 0.50519(11) 0.33133(10) 0.58078(9) 0.0309(3) Uani 1 1 d . . .
S5 S 0.42162(11) 0.43149(11) 0.39993(9) 0.0327(3) Uani 1 1 d . . .
S6 S 0.48252(12) 0.19519(12) 0.43977(10) 0.0401(4) Uani 1 1 d . . .
C1 C 0.2863(5) 0.3606(4) 0.1264(4) 0.0398(14) Uani 1 1 d . . .
H1A H 0.3120 0.3384 0.0712 0.048 Uiso 1 1 calc R . .
H1B H 0.2955 0.3046 0.1780 0.048 Uiso 1 1 calc R . .
C2 C 0.1691(5) 0.3836(5) 0.1305(4) 0.0407(14) Uani 1 1 d . . .
H2A H 0.1393 0.3863 0.1922 0.049 Uiso 1 1 calc R . .
H2B H 0.1320 0.3274 0.1167 0.049 Uiso 1 1 calc R . .
C3 C 0.2861(4) 0.4690(4) -0.0930(4) 0.0359(13) Uani 1 1 d . . .
H3A H 0.2943 0.4708 -0.1573 0.043 Uiso 1 1 calc R . .
H3B H 0.3141 0.4044 -0.0624 0.043 Uiso 1 1 calc R . .
C4 C 0.1681(4) 0.4729(5) -0.0560(4) 0.0388(14) Uani 1 1 d . . .
H4A H 0.1335 0.4069 -0.0516 0.047 Uiso 1 1 calc R . .
H4B H 0.1352 0.5246 -0.0988 0.047 Uiso 1 1 calc R . .
C5 C 0.3699(5) 0.7628(4) 0.0220(4) 0.0368(13) Uani 1 1 d . . .
C6 C 0.3640(5) 0.7190(4) 0.1151(4) 0.0369(13) Uani 1 1 d . . .
C7 C 0.2616(5) 0.6897(4) 0.1701(4) 0.0377(13) Uani 1 1 d . . .
C8 C 0.1675(5) 0.7053(4) 0.1330(4) 0.0363(13) Uani 1 1 d . . .
C9 C 0.1723(5) 0.7518(4) 0.0378(4) 0.0369(13) Uani 1 1 d . . .
C10 C 0.2738(5) 0.7797(4) -0.0173(4) 0.0345(13) Uani 1 1 d . . .
C11 C 0.4766(5) 0.7936(5) -0.0377(5) 0.0572(18) Uani 1 1 d . . .
H11A H 0.4922 0.8652 -0.0434 0.086 Uiso 1 1 calc R . .
H11B H 0.4741 0.7824 -0.0969 0.086 Uiso 1 1 calc R . .
H11C H 0.5324 0.7531 -0.0114 0.086 Uiso 1 1 calc R . .
C12 C 0.4647(5) 0.7017(6) 0.1570(5) 0.0553(18) Uani 1 1 d . . .
H12A H 0.5247 0.6942 0.1117 0.083 Uiso 1 1 calc R . .
H12B H 0.4550 0.6403 0.2057 0.083 Uiso 1 1 calc R . .
H12C H 0.4789 0.7595 0.1807 0.083 Uiso 1 1 calc R . .
C13 C 0.2595(6) 0.6433(6) 0.2689(4) 0.0561(18) Uani 1 1 d . . .
H13A H 0.2761 0.6957 0.2982 0.084 Uiso 1 1 calc R . .
H13B H 0.3124 0.5907 0.2764 0.084 Uiso 1 1 calc R . .
H13C H 0.1887 0.6134 0.2958 0.084 Uiso 1 1 calc R . .
C14 C 0.0582(5) 0.6740(6) 0.1896(5) 0.0574(18) Uani 1 1 d . . .
H14A H 0.0670 0.6367 0.2498 0.086 Uiso 1 1 calc R . .
H14B H 0.0202 0.6310 0.1622 0.086 Uiso 1 1 calc R . .
H14C H 0.0173 0.7344 0.1932 0.086 Uiso 1 1 calc R . .
C15 C 0.0707(5) 0.7714(5) -0.0012(5) 0.0522(17) Uani 1 1 d . . .
H15A H 0.0405 0.8340 0.0103 0.078 Uiso 1 1 calc R . .
H15B H 0.0197 0.7151 0.0266 0.078 Uiso 1 1 calc R . .
H15C H 0.0863 0.7778 -0.0657 0.078 Uiso 1 1 calc R . .
C16 C 0.2818(6) 0.8269(5) -0.1173(4) 0.0541(17) Uani 1 1 d . . .
H16A H 0.2925 0.7739 -0.1500 0.081 Uiso 1 1 calc R . .
H16B H 0.3419 0.8756 -0.1371 0.081 Uiso 1 1 calc R . .
H16C H 0.2160 0.8614 -0.1289 0.081 Uiso 1 1 calc R . .
C17 C 0.6252(5) 0.2850(5) 0.5216(4) 0.0391(13) Uani 1 1 d . . .
H17A H 0.6553 0.3386 0.4686 0.047 Uiso 1 1 calc R . .
H17B H 0.6793 0.2701 0.5614 0.047 Uiso 1 1 calc R . .
C18 C 0.6014(5) 0.1890(5) 0.4915(4) 0.0426(14) Uani 1 1 d . . .
H18A H 0.5933 0.1306 0.5440 0.051 Uiso 1 1 calc R . .
H18B H 0.6631 0.1770 0.4485 0.051 Uiso 1 1 calc R . .
C19 C 0.5350(5) 0.3904(5) 0.3277(4) 0.0427(15) Uani 1 1 d . . .
H19A H 0.5396 0.4320 0.2658 0.051 Uiso 1 1 calc R . .
H19B H 0.6019 0.4015 0.3490 0.051 Uiso 1 1 calc R . .
C20 C 0.5233(5) 0.2806(5) 0.3281(4) 0.0449(15) Uani 1 1 d . . .
H20A H 0.5920 0.2584 0.3008 0.054 Uiso 1 1 calc R . .
H20B H 0.4701 0.2738 0.2901 0.054 Uiso 1 1 calc R . .
C21 C 0.1940(5) 0.3064(5) 0.4890(4) 0.0474(16) Uani 1 1 d . . .
C22 C 0.2178(5) 0.2050(6) 0.4968(5) 0.0546(19) Uani 1 1 d . . .
C23 C 0.2557(5) 0.1481(5) 0.5760(6) 0.062(2) Uani 1 1 d . . .
C24 C 0.2691(5) 0.1956(6) 0.6463(5) 0.0566(19) Uani 1 1 d . . .
C25 C 0.2421(5) 0.3001(5) 0.6366(4) 0.0476(16) Uani 1 1 d . . .
C26 C 0.2056(5) 0.3545(5) 0.5584(4) 0.0444(15) Uani 1 1 d . . .
C27 C 0.1538(7) 0.3686(8) 0.4050(5) 0.081(3) Uani 1 1 d . . .
H27A H 0.1433 0.3245 0.3661 0.122 Uiso 1 1 calc R . .
H27B H 0.2064 0.4222 0.3730 0.122 Uiso 1 1 calc R . .
H27C H 0.0864 0.3987 0.4228 0.122 Uiso 1 1 calc R . .
C28 C 0.2063(7) 0.1519(9) 0.4216(7) 0.104(4) Uani 1 1 d . . .
H28A H 0.1419 0.1085 0.4390 0.157 Uiso 1 1 calc R . .
H28B H 0.2684 0.1109 0.4118 0.157 Uiso 1 1 calc R . .
H28C H 0.2013 0.2029 0.3664 0.157 Uiso 1 1 calc R . .
C29 C 0.2829(8) 0.0369(6) 0.5846(10) 0.128(5) Uani 1 1 d . . .
H29A H 0.3274 0.0157 0.6308 0.192 Uiso 1 1 calc R . .
H29B H 0.3213 0.0286 0.5274 0.192 Uiso 1 1 calc R . .
H29C H 0.2172 -0.0048 0.6009 0.192 Uiso 1 1 calc R . .
C30 C 0.3104(7) 0.1404(9) 0.7307(6) 0.108(4) Uani 1 1 d . . .
H30A H 0.3676 0.1811 0.7413 0.162 Uiso 1 1 calc R . .
H30B H 0.3376 0.0752 0.7234 0.162 Uiso 1 1 calc R . .
H30C H 0.2524 0.1295 0.7817 0.162 Uiso 1 1 calc R . .
C31 C 0.2550(7) 0.3522(9) 0.7107(6) 0.092(3) Uani 1 1 d . . .
H31A H 0.3293 0.3498 0.7198 0.138 Uiso 1 1 calc R . .
H31B H 0.2094 0.3175 0.7662 0.138 Uiso 1 1 calc R . .
H31C H 0.2346 0.4226 0.6936 0.138 Uiso 1 1 calc R . .
C32 C 0.1785(6) 0.4649(6) 0.5489(7) 0.080(3) Uani 1 1 d . . .
H32A H 0.1015 0.4701 0.5651 0.120 Uiso 1 1 calc R . .
H32B H 0.2013 0.5026 0.4870 0.120 Uiso 1 1 calc R . .
H32C H 0.2150 0.4930 0.5884 0.120 Uiso 1 1 calc R . .
P1 P 0.88281(13) 0.31160(14) 0.29239(11) 0.0439(4) Uani 1 1 d D . .
F1 F 0.8170(4) 0.2075(3) 0.3119(3) 0.0772(13) Uani 1 1 d D . .
F2 F 0.9862(3) 0.2522(3) 0.3142(3) 0.0690(12) Uani 1 1 d D . .
F3 F 0.9491(4) 0.4155(3) 0.2718(3) 0.0741(13) Uani 1 1 d D . .
F4 F 0.7799(3) 0.3728(4) 0.2690(4) 0.0926(16) Uani 1 1 d D . .
F5 F 0.8505(4) 0.3157(4) 0.3944(3) 0.0821(14) Uani 1 1 d D . .
F6 F 0.9159(3) 0.3085(3) 0.1901(2) 0.0642(11) Uani 1 1 d D . .
P2 P 0.62827(17) 0.02265(14) 0.76180(13) 0.0577(5) Uani 1 1 d D . .
F7 F 0.5489(5) 0.0285(4) 0.8520(3) 0.111(2) Uani 1 1 d D . .
F8 F 0.7271(5) 0.0821(4) 0.7864(4) 0.1091(19) Uani 1 1 d D . .
F9 F 0.7055(5) 0.0191(4) 0.6722(4) 0.114(2) Uani 1 1 d D . .
F10 F 0.5380(5) -0.0343(5) 0.7360(5) 0.130(2) Uani 1 1 d D . .
F11 F 0.5869(5) 0.1286(4) 0.7130(3) 0.0949(17) Uani 1 1 d D . .
F12 F 0.6692(4) -0.0816(4) 0.8126(4) 0.1012(18) Uani 1 1 d D . .
N1S N 0.7825(6) 0.7812(5) 0.0197(6) 0.084(2) Uani 1 1 d D . .
C1S C 0.7633(7) 0.8623(6) 0.0149(5) 0.064(2) Uani 1 1 d D . .
C2S C 0.7396(11) 0.9667(6) 0.0092(7) 0.112(4) Uani 1 1 d D . .
H2SA H 0.8041 1.0088 -0.0169 0.168 Uiso 1 1 calc R . .
H2SB H 0.7138 0.9758 0.0691 0.168 Uiso 1 1 calc R . .
H2SC H 0.6849 0.9866 -0.0285 0.168 Uiso 1 1 calc R . .
N2S N -0.0380(10) 0.9412(10) 0.1540(10) 0.160(5) Uani 1 1 d D . .
C3S C -0.0005(10) 0.9933(8) 0.1858(9) 0.101(3) Uani 1 1 d D . .
C4S C 0.0483(10) 1.0648(9) 0.2215(9) 0.123(4) Uani 1 1 d D . .
H3SA H 0.0035 1.0719 0.2765 0.184 Uiso 1 1 calc R . .
H3SB H 0.0569 1.1303 0.1779 0.184 Uiso 1 1 calc R . .
H3SC H 0.1181 1.0413 0.2346 0.184 Uiso 1 1 calc R . .
N3S N 0.9348(13) 0.1163(10) 0.5564(10) 0.198(6) Uiso 1 1 d D . .
C5S C 0.9244(12) 0.1958(10) 0.5822(9) 0.141(5) Uiso 1 1 d D . .
C6S C 0.9440(14) 0.3084(10) 0.5805(11) 0.180(7) Uiso 1 1 d D . .
H6SA H 0.8978 0.3254 0.6309 0.269 Uiso 1 1 calc R . .
H6SB H 0.9282 0.3513 0.5245 0.269 Uiso 1 1 calc R . .
H6SC H 1.0185 0.3195 0.5852 0.269 Uiso 1 1 calc R . .

loop_
_atom_site_aniso_label
_atom_site_aniso_U_11
_atom_site_aniso_U_22
_atom_site_aniso_U_33
_atom_site_aniso_U_23
_atom_site_aniso_U_13
_atom_site_aniso_U_12
Pd1 0.0224(3) 0.0268(3) 0.0256(3) -0.0070(2) -0.0020(2) 0.0003(2)
Pd2 0.0297(3) 0.0257(3) 0.0247(3) -0.0057(2) -0.0040(2) -0.0011(2)
Ru1 0.0257(2) 0.0265(2) 0.0274(2) -0.00845(18) -0.00264(17) 0.00091(17)
Ru2 0.0318(3) 0.0290(3) 0.0305(2) -0.00987(19) -0.00167(19) -0.00267(19)
S1 0.0280(7) 0.0335(7) 0.0278(7) -0.0058(6) -0.0018(5) 0.0024(6)
S2 0.0275(7) 0.0293(7) 0.0269(7) -0.0070(5) -0.0032(5) 0.0012(5)
S3 0.0250(7) 0.0340(8) 0.0407(8) -0.0101(6) -0.0022(6) -0.0003(6)
S4 0.0364(7) 0.0280(7) 0.0276(7) -0.0053(5) -0.0050(6) 0.0000(6)
S5 0.0359(7) 0.0340(7) 0.0288(7) -0.0070(6) -0.0073(6) -0.0023(6)
S6 0.0440(8) 0.0366(8) 0.0420(8) -0.0182(7) -0.0002(7) -0.0001(7)
C1 0.037(3) 0.033(3) 0.045(3) -0.005(3) -0.001(3) -0.001(3)
C2 0.037(3) 0.036(3) 0.043(3) -0.004(3) 0.004(3) -0.008(3)
C3 0.037(3) 0.037(3) 0.038(3) -0.018(3) -0.007(3) 0.001(3)
C4 0.032(3) 0.043(3) 0.046(3) -0.017(3) -0.010(3) -0.003(3)
C5 0.039(3) 0.024(3) 0.049(4) -0.013(3) -0.005(3) -0.003(2)
C6 0.038(3) 0.034(3) 0.044(3) -0.019(3) -0.009(3) 0.000(3)
C7 0.048(4) 0.034(3) 0.034(3) -0.014(3) -0.008(3) 0.004(3)
C8 0.038(3) 0.031(3) 0.039(3) -0.013(3) 0.001(3) 0.003(2)
C9 0.039(3) 0.032(3) 0.046(3) -0.019(3) -0.013(3) 0.011(3)
C10 0.045(3) 0.023(3) 0.036(3) -0.010(2) -0.004(3) 0.001(2)
C11 0.046(4) 0.050(4) 0.068(5) -0.009(4) 0.006(3) -0.013(3)
C12 0.047(4) 0.063(5) 0.069(5) -0.032(4) -0.024(4) 0.010(3)
C13 0.072(5) 0.063(5) 0.036(4) -0.015(3) -0.010(3) 0.012(4)
C14 0.044(4) 0.069(5) 0.060(4) -0.025(4) 0.006(3) 0.009(3)
C15 0.050(4) 0.056(4) 0.061(4) -0.025(4) -0.023(3) 0.015(3)
C16 0.077(5) 0.041(4) 0.042(4) -0.003(3) -0.013(3) 0.003(3)
C17 0.036(3) 0.040(3) 0.042(3) -0.011(3) -0.007(3) 0.005(3)
C18 0.048(4) 0.037(3) 0.042(3) -0.012(3) -0.005(3) 0.011(3)
C19 0.041(3) 0.056(4) 0.030(3) -0.012(3) -0.001(3) -0.002(3)
C20 0.050(4) 0.056(4) 0.032(3) -0.020(3) -0.002(3) 0.003(3)
C21 0.032(3) 0.062(4) 0.045(4) -0.011(3) -0.003(3) -0.010(3)
C22 0.042(4) 0.058(5) 0.068(5) -0.034(4) 0.007(3) -0.020(3)
C23 0.039(4) 0.031(3) 0.104(6) -0.014(4) 0.020(4) -0.011(3)
C24 0.036(3) 0.062(5) 0.053(4) 0.013(4) 0.010(3) -0.004(3)
C25 0.032(3) 0.064(4) 0.047(4) -0.020(3) 0.006(3) -0.007(3)
C26 0.030(3) 0.046(4) 0.057(4) -0.018(3) 0.002(3) -0.005(3)
C27 0.061(5) 0.114(8) 0.067(5) -0.007(5) -0.030(4) -0.013(5)
C28 0.073(6) 0.136(9) 0.135(9) -0.106(8) 0.007(6) -0.036(6)
C29 0.087(7) 0.035(5) 0.236(15) -0.015(7) 0.027(8) -0.012(5)
C30 0.068(6) 0.140(9) 0.072(6) 0.048(6) 0.002(5) 0.005(6)
C31 0.061(5) 0.163(10) 0.066(5) -0.067(6) 0.005(4) -0.010(6)
C32 0.054(5) 0.056(5) 0.126(8) -0.025(5) 0.001(5) 0.011(4)
P1 0.0340(8) 0.0525(10) 0.0438(9) -0.0129(8) -0.0010(7) -0.0003(7)
F1 0.071(3) 0.072(3) 0.083(3) -0.017(3) 0.001(2) -0.030(2)
F2 0.059(3) 0.080(3) 0.076(3) -0.023(2) -0.027(2) 0.016(2)
F3 0.072(3) 0.060(3) 0.088(3) -0.029(2) 0.012(2) -0.016(2)
F4 0.049(3) 0.104(4) 0.110(4) -0.006(3) -0.004(3) 0.026(3)
F5 0.096(3) 0.095(4) 0.051(3) -0.027(2) 0.017(2) -0.006(3)
F6 0.067(3) 0.083(3) 0.046(2) -0.021(2) -0.0081(19) 0.001(2)
P2 0.0704(13) 0.0436(10) 0.0507(11) -0.0029(8) 0.0008(9) 0.0079(9)
F7 0.148(5) 0.081(4) 0.072(3) 0.007(3) 0.036(3) 0.027(4)
F8 0.121(5) 0.088(4) 0.122(5) -0.023(4) -0.035(4) -0.014(4)
F9 0.151(5) 0.091(4) 0.081(4) -0.024(3) 0.036(4) 0.020(4)
F10 0.116(5) 0.117(5) 0.171(7) -0.042(5) -0.054(5) -0.013(4)
F11 0.142(5) 0.064(3) 0.066(3) 0.004(2) -0.011(3) 0.036(3)
F12 0.099(4) 0.059(3) 0.121(4) 0.014(3) -0.001(3) 0.022(3)
N1S 0.088(5) 0.052(4) 0.118(6) -0.031(4) -0.023(5) 0.004(4)
C1S 0.081(6) 0.049(5) 0.069(5) -0.020(4) -0.026(4) 0.003(4)
C2S 0.208(13) 0.050(5) 0.095(7) -0.026(5) -0.067(8) 0.034(7)
N2S 0.145(11) 0.131(10) 0.225(15) -0.087(10) -0.027(10) 0.000(8)
C3S 0.100(8) 0.070(7) 0.138(10) -0.032(7) -0.025(7) 0.018(6)
C4S 0.128(10) 0.112(9) 0.148(11) -0.054(9) -0.048(9) 0.046(8)

loop_
_geom_bond_atom_site_label_1
_geom_bond_atom_site_label_2
_geom_bond_distance
_geom_bond_site_symmetry_2
_geom_bond_publ_flag
Pd1 S2 2.3308(13) . ?
Pd1 S2 2.3308(13) 2_665 ?
Pd1 S1 2.3400(13) . ?
Pd1 S1 2.3400(13) 2_665 ?
Pd2 S4 2.3278(13) . ?
Pd2 S4 2.3278(13) 2_666 ?
Pd2 S5 2.3346(13) 2_666 ?
Pd2 S5 2.3346(13) . ?
Ru1 C5 2.217(5) . ?
Ru1 C10 2.225(5) . ?
Ru1 C7 2.232(5) . ?
Ru1 C8 2.235(5) . ?
Ru1 C6 2.236(5) . ?
Ru1 C9 2.243(5) . ?
Ru1 S3 2.3249(14) . ?
Ru1 S2 2.3698(13) . ?
Ru1 S1 2.3758(14) . ?
Ru2 C23 2.209(6) . ?
Ru2 C21 2.215(6) . ?
Ru2 C22 2.215(6) . ?
Ru2 C24 2.222(6) . ?
Ru2 C26 2.227(6) . ?
Ru2 C25 2.234(6) . ?
Ru2 S6 2.3218(15) . ?
Ru2 S4 2.3670(14) . ?
Ru2 S5 2.3703(14) . ?
S1 C1 1.840(6) . ?
S2 C3 1.826(6) . ?
S3 C2 1.815(6) . ?
S3 C4 1.823(6) . ?
S4 C17 1.831(6) . ?
S5 C19 1.840(6) . ?
S6 C18 1.805(6) . ?
S6 C20 1.830(6) . ?
C1 C2 1.504(8) . ?
C3 C4 1.514(8) . ?
C5 C6 1.411(8) . ?
C5 C10 1.436(8) . ?
C5 C11 1.506(8) . ?
C6 C7 1.431(8) . ?
C6 C12 1.510(8) . ?
C7 C8 1.395(8) . ?
C7 C13 1.503(8) . ?
C8 C9 1.449(8) . ?
C8 C14 1.517(8) . ?
C9 C10 1.420(8) . ?
C9 C15 1.498(8) . ?
C10 C16 1.514(8) . ?
C17 C18 1.529(8) . ?
C19 C20 1.493(9) . ?
C21 C22 1.381(10) . ?
C21 C26 1.413(9) . ?
C21 C27 1.527(10) . ?
C22 C23 1.432(11) . ?
C22 C28 1.536(10) . ?
C23 C24 1.425(11) . ?
C23 C29 1.520(11) . ?
C24 C25 1.429(10) . ?
C24 C30 1.509(11) . ?
C25 C26 1.402(9) . ?
C25 C31 1.516(10) . ?
C26 C32 1.507(10) . ?
P1 F2 1.568(4) . ?
P1 F4 1.579(4) . ?
P1 F3 1.580(4) . ?
P1 F1 1.581(4) . ?
P1 F5 1.582(4) . ?
P1 F6 1.584(4) . ?
P2 F10 1.537(6) . ?
P2 F12 1.567(5) . ?
P2 F9 1.575(5) . ?
P2 F11 1.577(5) . ?
P2 F7 1.602(5) . ?
P2 F8 1.633(6) . ?
N1S C1S 1.109(9) . ?
C1S C2S 1.426(10) . ?
N2S C3S 1.101(13) . ?
C3S C4S 1.416(14) . ?
N3S C5S 1.234(6) . ?
C5S C6S 1.539(6) . ?
